data_4106434
loop_
_publ_author_name
'Edwin C. Constable'
'Guoqi Zhang'
'Daniel H\"aussinger'
'Catherine E. Housecroft'
'Jennifer A. Zampese'

_publ_section_title
;
 Metallohosts with a Heart of Carbon
;
_journal_name_full 'Journal of the American Chemical Society'
_journal_page_first 10776
_journal_page_last 10779
_journal_paper_doi 10.1021/ja204888w
_journal_volume 133
_journal_year 2011
_chemical_formula_moiety 'C48 H45 N3 Ni3 O6 S3, C H2 Cl2'
_chemical_formula_sum 'C49 H47 Cl2 N3 Ni3 O6 S3'
_chemical_formula_weight 1117.08
_chemical_name_systematic
; 
 ? 
;
_space_group_IT_number 14
_symmetry_cell_setting monoclinic
_symmetry_space_group_name_Hall '-P 2ybc'
_symmetry_space_group_name_H-M 'P 1 21/c 1'
_atom_sites_solution_hydrogens geom
_atom_sites_solution_primary direct
_atom_sites_solution_secondary difmap
_audit_creation_method SHELXL-97
_cell_angle_alpha 90.00
_cell_angle_beta 115.008(12)
_cell_angle_gamma 90.00
_cell_formula_units_Z 4
_cell_length_a 15.661(3)
_cell_length_b 18.078(3)
_cell_length_c 18.236(3)
_cell_measurement_reflns_used 6067
_cell_measurement_temperature 173(2)
_cell_measurement_theta_max 51.78
_cell_measurement_theta_min 5.33
_cell_volume 4678.9(15)
_computing_cell_refinement 'Stoe IPDS'
_computing_data_collection 'Stoe IPDS'
_computing_data_reduction 'Stoe IPDS'
_computing_molecular_graphics 'Bruker SHELXTL'
_computing_publication_material 'Bruker SHELXTL'
_computing_structure_refinement 'SHELXL-97 (Sheldrick, 1997)'
_computing_structure_solution 'SHELXS-97 (Sheldrick, 1990)'
_diffrn_ambient_temperature 173(2)
_diffrn_measured_fraction_theta_full 0.999
_diffrn_measured_fraction_theta_max 0.999
_diffrn_measurement_device_type 'Stoe IPDS'
_diffrn_measurement_method '\w scans'
_diffrn_radiation_monochromator graphite
_diffrn_radiation_source 'fine-focus sealed tube'
_diffrn_radiation_type MoK\a
_diffrn_radiation_wavelength 0.71073
_diffrn_reflns_av_R_equivalents 0.0707
_diffrn_reflns_av_sigmaI/netI 0.0287
_diffrn_reflns_limit_h_max 20
_diffrn_reflns_limit_h_min -20
_diffrn_reflns_limit_k_max 23
_diffrn_reflns_limit_k_min -23
_diffrn_reflns_limit_l_max 23
_diffrn_reflns_limit_l_min -21
_diffrn_reflns_number 86319
_diffrn_reflns_theta_full 27.50
_diffrn_reflns_theta_max 27.50
_diffrn_reflns_theta_min 2.52
_exptl_absorpt_coefficient_mu 1.497
_exptl_absorpt_correction_T_max 0.9707
_exptl_absorpt_correction_T_min 0.6459
_exptl_absorpt_correction_type multi-scan
_exptl_absorpt_process_details '(Blessing 1951)'
_exptl_crystal_colour black
_exptl_crystal_density_diffrn 1.586
_exptl_crystal_description plate
_exptl_crystal_F_000 2304
_exptl_crystal_size_max 0.32
_exptl_crystal_size_mid 0.32
_exptl_crystal_size_min 0.02
_refine_diff_density_max 0.886
_refine_diff_density_min -0.830
_refine_diff_density_rms 0.079
_refine_ls_extinction_method none
_refine_ls_goodness_of_fit_ref 1.117
_refine_ls_hydrogen_treatment constr
_refine_ls_matrix_type full
_refine_ls_number_parameters 595
_refine_ls_number_reflns 10736
_refine_ls_number_restraints 0
_refine_ls_restrained_S_all 1.117
_refine_ls_R_factor_all 0.0375
_refine_ls_R_factor_gt 0.0344
_refine_ls_shift/su_max 0.001
_refine_ls_shift/su_mean 0.000
_refine_ls_structure_factor_coef Fsqd
_refine_ls_weighting_details 'calc w=1/[\s^2^(Fo^2^)+(0.0429P)^2^+3.2758P] where P=(Fo^2^+2Fc^2^)/3'
_refine_ls_weighting_scheme calc
_refine_ls_wR_factor_gt 0.0855
_refine_ls_wR_factor_ref 0.0873
_reflns_number_gt 10007
_reflns_number_total 10736
_reflns_threshold_expression >2sigma(I)
_cod_data_source_file ja204888w_si_001_2.cif
_cod_data_source_block gq240
_cod_original_sg_symbol_Hall -P2ybc
_cod_database_code 4106434

loop_
_symmetry_equiv_pos_as_xyz
'x, y, z'
'-x, y+1/2, -z+1/2'
'-x, -y, -z'
'x, -y-1/2, z-1/2'

loop_
_atom_site_label
_atom_site_type_symbol
_atom_site_fract_x
_atom_site_fract_y
_atom_site_fract_z
_atom_site_U_iso_or_equiv
_atom_site_adp_type
_atom_site_occupancy
_atom_site_symmetry_multiplicity
_atom_site_calc_flag
_atom_site_refinement_flags
Ni1 Ni 0.340328(16) 0.325778(12) 0.163266(15) 0.01717(6) Uani 1 1 d .
Ni2 Ni 0.534693(16) 0.432905(12) 0.163494(14) 0.01535(6) Uani 1 1 d .
Ni3 Ni 0.370037(16) 0.521841(12) 0.213628(15) 0.01623(6) Uani 1 1 d .
S1 S 0.34774(3) 0.40989(2) 0.25172(3) 0.01876(9) Uani 1 1 d .
S2 S 0.49685(3) 0.33275(2) 0.21095(3) 0.01725(9) Uani 1 1 d .
S3 S 0.51959(3) 0.49338(2) 0.26355(3) 0.01794(9) Uani 1 1 d .
N1 N 0.20873(12) 0.32200(9) 0.12823(11) 0.0212(3) Uani 1 1 d .
N2 N 0.55059(11) 0.37514(8) 0.08421(10) 0.0172(3) Uani 1 1 d .
N3 N 0.40126(12) 0.61866(9) 0.19622(10) 0.0194(3) Uani 1 1 d .
O1 O 0.34192(10) 0.24815(7) 0.09853(9) 0.0230(3) Uani 1 1 d .
O2 O 0.38577(11) 0.14704(8) 0.02217(10) 0.0256(3) Uani 1 1 d .
O3 O 0.57866(10) 0.51755(7) 0.13503(9) 0.0211(3) Uani 1 1 d .
O4 O 0.64239(10) 0.64833(7) 0.12805(10) 0.0244(3) Uani 1 1 d .
O5 O 0.24223(9) 0.54242(7) 0.17508(9) 0.0209(3) Uani 1 1 d .
O6 O 0.06204(10) 0.54525(8) 0.14262(10) 0.0267(3) Uani 1 1 d .
C1 C 0.22721(14) 0.40298(11) 0.24056(14) 0.0240(4) Uani 1 1 d .
H1A H 0.2232 0.3653 0.2784 0.029 Uiso 1 1 calc R
H1B H 0.2068 0.4511 0.2537 0.029 Uiso 1 1 calc R
C2 C 0.16408(14) 0.38164(11) 0.15527(14) 0.0252(4) Uani 1 1 d .
H2A H 0.1027 0.3644 0.1523 0.030 Uiso 1 1 calc R
H2B H 0.1526 0.4251 0.1194 0.030 Uiso 1 1 calc R
C3 C 0.15274(14) 0.27285(11) 0.08042(14) 0.0251(4) Uani 1 1 d .
H3A H 0.0881 0.2760 0.0702 0.030 Uiso 1 1 calc R
C4 C 0.17904(14) 0.21411(11) 0.04152(13) 0.0243(4) Uani 1 1 d .
C5 C 0.27260(14) 0.20633(10) 0.05221(12) 0.0209(4) Uani 1 1 d .
C6 C 0.29343(15) 0.14853(10) 0.00889(13) 0.0229(4) Uani 1 1 d .
C7 C 0.22403(16) 0.10147(11) -0.04097(14) 0.0284(4) Uani 1 1 d .
H7A H 0.2391 0.0632 -0.0693 0.034 Uiso 1 1 calc R
C8 C 0.13093(17) 0.10999(13) -0.05003(15) 0.0333(5) Uani 1 1 d .
H8A H 0.0832 0.0774 -0.0844 0.040 Uiso 1 1 calc R
C9 C 0.10885(16) 0.16490(12) -0.00960(15) 0.0294(5) Uani 1 1 d .
H9A H 0.0458 0.1701 -0.0158 0.035 Uiso 1 1 calc R
C10 C 0.41579(17) 0.08913(12) -0.01499(15) 0.0296(5) Uani 1 1 d .
H10A H 0.3807 0.0913 -0.0746 0.035 Uiso 1 1 calc R
H10B H 0.4050 0.0402 0.0039 0.035 Uiso 1 1 calc R
C11 C 0.51868(16) 0.10147(11) 0.00952(13) 0.0259(4) Uani 1 1 d .
C12 C 0.55105(18) 0.13020(14) -0.04463(15) 0.0345(5) Uani 1 1 d .
H12A H 0.5079 0.1407 -0.0987 0.041 Uiso 1 1 calc R
C13 C 0.6459(2) 0.14352(17) -0.01977(19) 0.0454(6) Uani 1 1 d .
H13A H 0.6679 0.1633 -0.0569 0.055 Uiso 1 1 calc R
C14 C 0.70925(19) 0.12821(17) 0.0589(2) 0.0466(7) Uani 1 1 d .
H14A H 0.7745 0.1376 0.0758 0.056 Uiso 1 1 calc R
C15 C 0.6771(2) 0.09919(16) 0.11284(17) 0.0430(6) Uani 1 1 d .
H15A H 0.7203 0.0885 0.1669 0.052 Uiso 1 1 calc R
C16 C 0.58270(19) 0.08593(13) 0.08814(15) 0.0353(5) Uani 1 1 d .
H16A H 0.5609 0.0659 0.1253 0.042 Uiso 1 1 calc R
C17 C 0.53435(14) 0.26707(10) 0.15465(12) 0.0201(4) Uani 1 1 d .
H17A H 0.6027 0.2574 0.1842 0.024 Uiso 1 1 calc R
H17B H 0.5004 0.2197 0.1486 0.024 Uiso 1 1 calc R
C18 C 0.51339(14) 0.29902(10) 0.07274(12) 0.0202(4) Uani 1 1 d .
H18A H 0.5436 0.2687 0.0451 0.024 Uiso 1 1 calc R
H18B H 0.4445 0.2994 0.0390 0.024 Uiso 1 1 calc R
C19 C 0.59223(13) 0.39538(10) 0.03984(12) 0.0196(4) Uani 1 1 d .
H19A H 0.5978 0.3595 0.0041 0.023 Uiso 1 1 calc R
C20 C 0.63085(13) 0.46691(10) 0.03955(12) 0.0191(4) Uani 1 1 d .
C21 C 0.62076(13) 0.52409(10) 0.08750(12) 0.0178(3) Uani 1 1 d .
C22 C 0.66035(13) 0.59419(10) 0.08345(12) 0.0202(4) Uani 1 1 d .
C23 C 0.70898(14) 0.60441(11) 0.03689(13) 0.0235(4) Uani 1 1 d .
H23A H 0.7366 0.6511 0.0366 0.028 Uiso 1 1 calc R
C24 C 0.71817(14) 0.54641(12) -0.01023(13) 0.0246(4) Uani 1 1 d .
H24A H 0.7513 0.5540 -0.0428 0.030 Uiso 1 1 calc R
C25 C 0.67922(14) 0.47878(11) -0.00923(12) 0.0222(4) Uani 1 1 d .
H25A H 0.6849 0.4396 -0.0417 0.027 Uiso 1 1 calc R
C26 C 0.69960(15) 0.71290(11) 0.14704(15) 0.0280(4) Uani 1 1 d .
H26A H 0.6729 0.7502 0.1713 0.034 Uiso 1 1 calc R
H26B H 0.6982 0.7340 0.0965 0.034 Uiso 1 1 calc R
C27 C 0.80010(15) 0.69769(11) 0.20475(14) 0.0253(4) Uani 1 1 d .
C28 C 0.87154(16) 0.74311(12) 0.20521(16) 0.0316(5) Uani 1 1 d .
H28A H 0.8576 0.7810 0.1658 0.038 Uiso 1 1 calc R
C29 C 0.96268(18) 0.73360(16) 0.26254(19) 0.0428(6) Uani 1 1 d .
H29A H 1.0109 0.7660 0.2636 0.051 Uiso 1 1 calc R
C30 C 0.98414(19) 0.67704(18) 0.31845(19) 0.0482(7) Uani 1 1 d .
H30A H 1.0470 0.6707 0.3581 0.058 Uiso 1 1 calc R
C31 C 0.91418(19) 0.62982(17) 0.31663(17) 0.0434(6) Uani 1 1 d .
H31A H 0.9291 0.5899 0.3539 0.052 Uiso 1 1 calc R
C32 C 0.82228(17) 0.64059(13) 0.26058(16) 0.0347(5) Uani 1 1 d .
H32A H 0.7740 0.6087 0.2603 0.042 Uiso 1 1 calc R
C33 C 0.56584(14) 0.58630(10) 0.26850(13) 0.0223(4) Uani 1 1 d .
H33A H 0.5772 0.6092 0.3211 0.027 Uiso 1 1 calc R
H33B H 0.6265 0.5843 0.2638 0.027 Uiso 1 1 calc R
C34 C 0.49601(14) 0.63185(10) 0.20057(13) 0.0228(4) Uani 1 1 d .
H34A H 0.5121 0.6850 0.2104 0.027 Uiso 1 1 calc R
H34B H 0.4978 0.6178 0.1488 0.027 Uiso 1 1 calc R
C35 C 0.34580(14) 0.67499(10) 0.17964(12) 0.0205(4) Uani 1 1 d .
H35A H 0.3713 0.7214 0.1746 0.025 Uiso 1 1 calc R
C36 C 0.25031(15) 0.67446(10) 0.16817(13) 0.0219(4) Uani 1 1 d .
C37 C 0.20282(14) 0.60746(10) 0.16460(12) 0.0200(4) Uani 1 1 d .
C38 C 0.10562(15) 0.61215(11) 0.14771(13) 0.0237(4) Uani 1 1 d .
C39 C 0.06161(16) 0.67983(12) 0.13780(15) 0.0296(5) Uani 1 1 d .
H39A H -0.0034 0.6819 0.1265 0.036 Uiso 1 1 calc R
C40 C 0.11154(16) 0.74574(12) 0.14417(16) 0.0321(5) Uani 1 1 d .
H40A H 0.0809 0.7921 0.1388 0.039 Uiso 1 1 calc R
C41 C 0.20367(16) 0.74305(11) 0.15803(14) 0.0280(4) Uani 1 1 d .
H41A H 0.2370 0.7877 0.1609 0.034 Uiso 1 1 calc R
C42 C -0.03635(15) 0.54807(12) 0.12299(16) 0.0316(5) Uani 1 1 d .
H42A H -0.0701 0.5745 0.0711 0.038 Uiso 1 1 calc R
H42B H -0.0468 0.5752 0.1657 0.038 Uiso 1 1 calc R
C43 C -0.07351(14) 0.47069(12) 0.11613(15) 0.0279(4) Uani 1 1 d .
C44 C -0.10939(17) 0.44580(13) 0.16915(16) 0.0339(5) Uani 1 1 d .
H44A H -0.1058 0.4764 0.2127 0.041 Uiso 1 1 calc R
C45 C -0.15071(19) 0.37628(15) 0.15910(18) 0.0408(6) Uani 1 1 d .
H45A H -0.1762 0.3597 0.1951 0.049 Uiso 1 1 calc R
C46 C -0.15454(18) 0.33158(13) 0.09661(17) 0.0377(5) Uani 1 1 d .
H46A H -0.1829 0.2841 0.0896 0.045 Uiso 1 1 calc R
C47 C -0.11751(17) 0.35522(13) 0.04407(16) 0.0341(5) Uani 1 1 d .
H47A H -0.1191 0.3237 0.0018 0.041 Uiso 1 1 calc R
C48 C -0.07803(16) 0.42520(13) 0.05337(15) 0.0315(5) Uani 1 1 d .
H48A H -0.0539 0.4421 0.0165 0.038 Uiso 1 1 calc R
C100 C 0.7883(2) 0.47408(18) 0.4025(2) 0.0500(7) Uani 1 1 d .
H10C H 0.7297 0.4635 0.4088 0.060 Uiso 1 1 calc R
H10D H 0.8008 0.5278 0.4105 0.060 Uiso 1 1 calc R
Cl1 Cl 0.77221(6) 0.45017(4) 0.30520(5) 0.04923(17) Uani 1 1 d .
Cl2 Cl 0.88225(7) 0.42538(6) 0.47674(6) 0.0699(3) Uani 1 1 d .

loop_
_atom_site_aniso_label
_atom_site_aniso_U_11
_atom_site_aniso_U_22
_atom_site_aniso_U_33
_atom_site_aniso_U_23
_atom_site_aniso_U_13
_atom_site_aniso_U_12
Ni1 0.01898(12) 0.01095(11) 0.02327(13) 0.00060(8) 0.01057(10) 0.00079(8)
Ni2 0.01912(12) 0.01030(10) 0.01833(12) -0.00050(8) 0.00957(9) -0.00006(8)
Ni3 0.01933(12) 0.01083(11) 0.02025(12) -0.00080(8) 0.01005(10) 0.00001(8)
S1 0.0233(2) 0.01393(19) 0.0225(2) 0.00183(16) 0.01303(18) 0.00144(16)
S2 0.0205(2) 0.01155(18) 0.0208(2) 0.00190(15) 0.00980(18) 0.00160(15)
S3 0.0204(2) 0.01512(19) 0.0192(2) -0.00156(16) 0.00930(18) -0.00009(15)
N1 0.0203(8) 0.0153(7) 0.0308(9) 0.0025(6) 0.0134(7) 0.0013(6)
N2 0.0197(7) 0.0122(7) 0.0195(8) -0.0015(6) 0.0082(6) -0.0002(5)
N3 0.0237(8) 0.0143(7) 0.0217(8) -0.0032(6) 0.0109(7) -0.0016(6)
O1 0.0220(6) 0.0151(6) 0.0324(8) -0.0048(5) 0.0120(6) -0.0018(5)
O2 0.0302(7) 0.0163(6) 0.0338(8) -0.0077(6) 0.0170(7) -0.0018(5)
O3 0.0282(7) 0.0134(6) 0.0279(7) -0.0015(5) 0.0179(6) -0.0008(5)
O4 0.0267(7) 0.0138(6) 0.0378(8) -0.0031(6) 0.0185(6) -0.0034(5)
O5 0.0203(6) 0.0127(6) 0.0305(8) 0.0004(5) 0.0115(6) 0.0013(5)
O6 0.0208(7) 0.0204(7) 0.0399(9) -0.0017(6) 0.0139(6) 0.0008(5)
C1 0.0277(10) 0.0176(8) 0.0356(11) 0.0032(8) 0.0219(9) 0.0020(7)
C2 0.0229(9) 0.0171(8) 0.0401(12) 0.0016(8) 0.0178(9) 0.0027(7)
C3 0.0215(9) 0.0198(9) 0.0334(11) 0.0033(8) 0.0111(8) -0.0007(7)
C4 0.0254(9) 0.0168(8) 0.0293(11) 0.0020(8) 0.0104(8) -0.0023(7)
C5 0.0244(9) 0.0130(8) 0.0244(10) 0.0025(7) 0.0093(8) -0.0009(7)
C6 0.0286(10) 0.0157(8) 0.0244(10) 0.0019(7) 0.0113(8) -0.0012(7)
C7 0.0363(11) 0.0191(9) 0.0279(11) -0.0029(8) 0.0116(9) -0.0055(8)
C8 0.0339(11) 0.0252(10) 0.0349(12) -0.0037(9) 0.0089(10) -0.0105(9)
C9 0.0252(10) 0.0244(10) 0.0346(12) -0.0005(8) 0.0089(9) -0.0050(8)
C10 0.0385(12) 0.0214(9) 0.0333(12) -0.0102(8) 0.0196(10) -0.0011(8)
C11 0.0368(11) 0.0163(9) 0.0271(10) -0.0049(7) 0.0159(9) 0.0022(8)
C12 0.0389(12) 0.0356(12) 0.0295(12) 0.0021(9) 0.0150(10) 0.0028(10)
C13 0.0451(14) 0.0484(15) 0.0498(16) 0.0042(13) 0.0269(13) -0.0025(12)
C14 0.0338(13) 0.0476(15) 0.0542(17) -0.0108(13) 0.0146(12) -0.0034(11)
C15 0.0423(14) 0.0457(15) 0.0314(13) -0.0083(11) 0.0064(11) 0.0097(11)
C16 0.0495(14) 0.0316(11) 0.0277(11) -0.0017(9) 0.0193(11) 0.0070(10)
C17 0.0229(9) 0.0117(8) 0.0272(10) 0.0004(7) 0.0120(8) 0.0034(6)
C18 0.0263(9) 0.0115(8) 0.0238(10) -0.0028(7) 0.0115(8) -0.0020(7)
C19 0.0227(9) 0.0168(8) 0.0191(9) -0.0024(7) 0.0088(7) 0.0020(7)
C20 0.0197(8) 0.0190(8) 0.0185(9) 0.0008(7) 0.0081(7) 0.0005(7)
C21 0.0174(8) 0.0159(8) 0.0199(9) 0.0030(7) 0.0077(7) 0.0015(6)
C22 0.0199(8) 0.0156(8) 0.0249(10) 0.0021(7) 0.0092(8) 0.0011(7)
C23 0.0220(9) 0.0198(9) 0.0287(10) 0.0064(8) 0.0108(8) -0.0005(7)
C24 0.0237(9) 0.0292(10) 0.0232(10) 0.0050(8) 0.0122(8) 0.0002(8)
C25 0.0246(9) 0.0238(9) 0.0202(9) 0.0006(7) 0.0115(8) 0.0011(7)
C26 0.0316(11) 0.0130(8) 0.0424(13) -0.0009(8) 0.0187(10) -0.0041(7)
C27 0.0297(10) 0.0179(9) 0.0328(11) -0.0065(8) 0.0176(9) -0.0032(8)
C28 0.0363(11) 0.0231(10) 0.0438(13) -0.0089(9) 0.0252(11) -0.0073(9)
C29 0.0345(12) 0.0469(15) 0.0508(16) -0.0160(12) 0.0217(12) -0.0150(11)
C30 0.0302(12) 0.0645(19) 0.0424(15) -0.0128(13) 0.0081(11) -0.0016(12)
C31 0.0405(14) 0.0507(15) 0.0363(14) 0.0037(12) 0.0135(11) 0.0041(12)
C32 0.0341(12) 0.0316(11) 0.0385(13) 0.0018(10) 0.0153(10) -0.0037(9)
C33 0.0237(9) 0.0169(8) 0.0276(10) -0.0071(7) 0.0121(8) -0.0044(7)
C34 0.0267(9) 0.0137(8) 0.0328(11) -0.0029(7) 0.0173(9) -0.0032(7)
C35 0.0270(10) 0.0128(8) 0.0215(9) -0.0026(7) 0.0100(8) -0.0019(7)
C36 0.0272(10) 0.0139(8) 0.0239(10) -0.0015(7) 0.0100(8) 0.0024(7)
C37 0.0234(9) 0.0160(8) 0.0202(9) -0.0011(7) 0.0089(7) 0.0028(7)
C38 0.0260(9) 0.0179(9) 0.0270(10) -0.0030(7) 0.0112(8) 0.0011(7)
C39 0.0251(10) 0.0235(10) 0.0394(13) -0.0028(9) 0.0129(9) 0.0062(8)
C40 0.0341(11) 0.0185(9) 0.0406(13) -0.0025(9) 0.0128(10) 0.0077(8)
C41 0.0327(11) 0.0148(9) 0.0335(11) -0.0022(8) 0.0110(9) 0.0028(8)
C42 0.0236(10) 0.0261(10) 0.0465(14) -0.0053(9) 0.0162(10) 0.0008(8)
C43 0.0189(9) 0.0276(10) 0.0357(12) -0.0022(9) 0.0102(9) 0.0019(8)
C44 0.0356(12) 0.0311(11) 0.0370(13) -0.0024(9) 0.0173(10) 0.0022(9)
C45 0.0440(14) 0.0366(13) 0.0461(15) 0.0080(11) 0.0232(12) -0.0002(11)
C46 0.0336(12) 0.0264(11) 0.0457(15) 0.0046(10) 0.0097(11) 0.0010(9)
C47 0.0325(11) 0.0284(11) 0.0339(12) -0.0033(9) 0.0065(10) 0.0034(9)
C48 0.0283(10) 0.0302(11) 0.0351(12) -0.0019(9) 0.0125(9) 0.0019(8)
C100 0.0565(17) 0.0490(16) 0.0501(17) 0.0063(13) 0.0280(15) 0.0198(13)
Cl1 0.0670(4) 0.0346(3) 0.0468(4) 0.0013(3) 0.0247(3) 0.0032(3)
Cl2 0.0735(6) 0.0711(6) 0.0522(5) 0.0019(4) 0.0139(4) 0.0333(5)

loop_
_atom_type_symbol
_atom_type_description
_atom_type_scat_dispersion_real
_atom_type_scat_dispersion_imag
_atom_type_scat_source
C C 0.0033 0.0016 'International Tables Vol C Tables 4.2.6.8 and 6.1.1.4'
H H 0.0000 0.0000 'International Tables Vol C Tables 4.2.6.8 and 6.1.1.4'
N N 0.0061 0.0033 'International Tables Vol C Tables 4.2.6.8 and 6.1.1.4'
O O 0.0106 0.0060 'International Tables Vol C Tables 4.2.6.8 and 6.1.1.4'
S S 0.1246 0.1234 'International Tables Vol C Tables 4.2.6.8 and 6.1.1.4'
Ni Ni 0.3393 1.1124 'International Tables Vol C Tables 4.2.6.8 and 6.1.1.4'
Cl Cl 0.1484 0.1585 'International Tables Vol C Tables 4.2.6.8 and 6.1.1.4'

loop_
_geom_angle_atom_site_label_1
_geom_angle_atom_site_label_2
_geom_angle_atom_site_label_3
_geom_angle
O1 Ni1 N1 93.69(7)
O1 Ni1 S1 173.52(5)
N1 Ni1 S1 89.12(6)
O1 Ni1 S2 88.99(5)
N1 Ni1 S2 176.97(6)
S1 Ni1 S2 88.06(2)
O3 Ni2 N2 93.32(7)
O3 Ni2 S2 173.31(5)
N2 Ni2 S2 89.46(5)
O3 Ni2 S3 90.28(5)
N2 Ni2 S3 175.47(5)
S2 Ni2 S3 86.67(2)
O5 Ni3 N3 93.74(7)
O5 Ni3 S3 176.91(5)
N3 Ni3 S3 88.86(5)
O5 Ni3 S1 90.81(4)
N3 Ni3 S1 172.06(5)
S3 Ni3 S1 86.42(2)
C1 S1 Ni1 98.12(7)
C1 S1 Ni3 108.79(7)
Ni1 S1 Ni3 111.77(2)
C17 S2 Ni2 96.34(6)
C17 S2 Ni1 107.84(7)
Ni2 S2 Ni1 109.17(2)
C33 S3 Ni3 97.91(7)
C33 S3 Ni2 108.48(7)
Ni3 S3 Ni2 103.94(2)
C3 N1 C2 116.38(17)
C3 N1 Ni1 125.91(14)
C2 N1 Ni1 117.67(13)
C19 N2 C18 116.79(16)
C19 N2 Ni2 126.22(13)
C18 N2 Ni2 116.99(12)
C35 N3 C34 116.67(16)
C35 N3 Ni3 125.28(14)
C34 N3 Ni3 118.04(12)
C5 O1 Ni1 128.78(13)
C6 O2 C10 117.86(16)
C21 O3 Ni2 128.36(12)
C22 O4 C26 117.56(16)
C37 O5 Ni3 127.14(12)
C38 O6 C42 116.01(16)
C2 C1 S1 109.42(14)
C2 C1 H1A 109.8
S1 C1 H1A 109.8
C2 C1 H1B 109.8
S1 C1 H1B 109.8
H1A C1 H1B 108.2
N1 C2 C1 109.65(16)
N1 C2 H2A 109.7
C1 C2 H2A 109.7
N1 C2 H2B 109.7
C1 C2 H2B 109.7
H2A C2 H2B 108.2
N1 C3 C4 126.08(19)
N1 C3 H3A 117.0
C4 C3 H3A 117.0
C5 C4 C9 120.3(2)
C5 C4 C3 120.58(18)
C9 C4 C3 119.13(19)
O1 C5 C4 124.70(18)
O1 C5 C6 117.49(18)
C4 C5 C6 117.80(18)
O2 C6 C7 126.0(2)
O2 C6 C5 112.94(17)
C7 C6 C5 121.1(2)
C6 C7 C8 120.0(2)
C6 C7 H7A 120.0
C8 C7 H7A 120.0
C9 C8 C7 120.2(2)
C9 C8 H8A 119.9
C7 C8 H8A 119.9
C8 C9 C4 120.6(2)
C8 C9 H9A 119.7
C4 C9 H9A 119.7
O2 C10 C11 106.12(17)
O2 C10 H10A 110.5
C11 C10 H10A 110.5
O2 C10 H10B 110.5
C11 C10 H10B 110.5
H10A C10 H10B 108.7
C16 C11 C12 119.3(2)
C16 C11 C10 119.7(2)
C12 C11 C10 121.0(2)
C13 C12 C11 119.9(2)
C13 C12 H12A 120.1
C11 C12 H12A 120.1
C12 C13 C14 120.5(3)
C12 C13 H13A 119.8
C14 C13 H13A 119.8
C15 C14 C13 119.7(3)
C15 C14 H14A 120.2
C13 C14 H14A 120.2
C16 C15 C14 119.9(3)
C16 C15 H15A 120.1
C14 C15 H15A 120.1
C15 C16 C11 120.8(2)
C15 C16 H16A 119.6
C11 C16 H16A 119.6
C18 C17 S2 108.82(12)
C18 C17 H17A 109.9
S2 C17 H17A 109.9
C18 C17 H17B 109.9
S2 C17 H17B 109.9
H17A C17 H17B 108.3
N2 C18 C17 108.10(15)
N2 C18 H18A 110.1
C17 C18 H18A 110.1
N2 C18 H18B 110.1
C17 C18 H18B 110.1
H18A C18 H18B 108.4
N2 C19 C20 125.94(18)
N2 C19 H19A 117.0
C20 C19 H19A 117.0
C21 C20 C25 120.88(18)
C21 C20 C19 120.29(17)
C25 C20 C19 118.83(18)
O3 C21 C20 124.84(17)
O3 C21 C22 118.05(17)
C20 C21 C22 117.11(17)
C23 C22 O4 125.17(17)
C23 C22 C21 121.26(18)
O4 C22 C21 113.55(17)
C22 C23 C24 120.44(18)
C22 C23 H23A 119.8
C24 C23 H23A 119.8
C25 C24 C23 119.87(19)
C25 C24 H24A 120.1
C23 C24 H24A 120.1
C24 C25 C20 120.40(19)
C24 C25 H25A 119.8
C20 C25 H25A 119.8
O4 C26 C27 112.69(17)
O4 C26 H26A 109.1
C27 C26 H26A 109.1
O4 C26 H26B 109.1
C27 C26 H26B 109.1
H26A C26 H26B 107.8
C28 C27 C32 119.1(2)
C28 C27 C26 120.0(2)
C32 C27 C26 120.88(19)
C29 C28 C27 120.4(2)
C29 C28 H28A 119.8
C27 C28 H28A 119.8
C28 C29 C30 120.2(2)
C28 C29 H29A 119.9
C30 C29 H29A 119.9
C31 C30 C29 119.9(3)
C31 C30 H30A 120.1
C29 C30 H30A 120.1
C30 C31 C32 120.0(3)
C30 C31 H31A 120.0
C32 C31 H31A 120.0
C31 C32 C27 120.5(2)
C31 C32 H32A 119.8
C27 C32 H32A 119.8
C34 C33 S3 109.24(13)
C34 C33 H33A 109.8
S3 C33 H33A 109.8
C34 C33 H33B 109.8
S3 C33 H33B 109.8
H33A C33 H33B 108.3
N3 C34 C33 108.73(16)
N3 C34 H34A 109.9
C33 C34 H34A 109.9
N3 C34 H34B 109.9
C33 C34 H34B 109.9
H34A C34 H34B 108.3
N3 C35 C36 126.35(17)
N3 C35 H35A 116.8
C36 C35 H35A 116.8
C37 C36 C41 121.05(19)
C37 C36 C35 121.02(17)
C41 C36 C35 117.90(18)
O5 C37 C36 124.11(18)
O5 C37 C38 118.85(17)
C36 C37 C38 117.04(17)
O6 C38 C39 124.52(19)
O6 C38 C37 114.72(17)
C39 C38 C37 120.77(19)
C38 C39 C40 120.9(2)
C38 C39 H39A 119.6
C40 C39 H39A 119.6
C41 C40 C39 119.78(19)
C41 C40 H40A 120.1
C39 C40 H40A 120.1
C40 C41 C36 120.5(2)
C40 C41 H41A 119.8
C36 C41 H41A 119.8
O6 C42 C43 109.09(17)
O6 C42 H42A 109.9
C43 C42 H42A 109.9
O6 C42 H42B 109.9
C43 C42 H42B 109.9
H42A C42 H42B 108.3
C44 C43 C48 119.3(2)
C44 C43 C42 120.2(2)
C48 C43 C42 120.3(2)
C43 C44 C45 120.4(2)
C43 C44 H44A 119.8
C45 C44 H44A 119.8
C46 C45 C44 119.6(3)
C46 C45 H45A 120.2
C44 C45 H45A 120.2
C45 C46 C47 120.5(2)
C45 C46 H46A 119.7
C47 C46 H46A 119.7
C46 C47 C48 119.6(2)
C46 C47 H47A 120.2
C48 C47 H47A 120.2
C43 C48 C47 120.4(2)
C43 C48 H48A 119.8
C47 C48 H48A 119.8
Cl1 C100 Cl2 112.01(16)
Cl1 C100 H10C 109.2
Cl2 C100 H10C 109.2
Cl1 C100 H10D 109.2
Cl2 C100 H10D 109.2
H10C C100 H10D 107.9

loop_
_geom_bond_atom_site_label_1
_geom_bond_atom_site_label_2
_geom_bond_distance
Ni1 O1 1.8408(14)
Ni1 N1 1.8833(17)
Ni1 S1 2.1838(6)
Ni1 S2 2.2312(7)
Ni2 O3 1.8404(14)
Ni2 N2 1.8834(16)
Ni2 S2 2.1937(5)
Ni2 S3 2.2237(6)
Ni3 O5 1.8572(14)
Ni3 N3 1.8801(16)
Ni3 S3 2.1855(6)
Ni3 S1 2.2148(6)
S1 C1 1.815(2)
S2 C17 1.8217(19)
S3 C33 1.8164(19)
N1 C3 1.293(3)
N1 C2 1.479(3)
N2 C19 1.288(3)
N2 C18 1.474(2)
N3 C35 1.289(2)
N3 C34 1.472(2)
O1 C5 1.299(2)
O2 C6 1.362(3)
O2 C10 1.430(2)
O3 C21 1.297(2)
O4 C22 1.376(2)
O4 C26 1.422(2)
O5 C37 1.304(2)
O6 C38 1.372(2)
O6 C42 1.428(3)
C1 C2 1.498(3)
C1 H1A 0.9900
C1 H1B 0.9900
C2 H2A 0.9900
C2 H2B 0.9900
C3 C4 1.431(3)
C3 H3A 0.9500
C4 C5 1.401(3)
C4 C9 1.415(3)
C5 C6 1.428(3)
C6 C7 1.377(3)
C7 C8 1.405(3)
C7 H7A 0.9500
C8 C9 1.365(3)
C8 H8A 0.9500
C9 H9A 0.9500
C10 C11 1.496(3)
C10 H10A 0.9900
C10 H10B 0.9900
C11 C16 1.387(3)
C11 C12 1.387(3)
C12 C13 1.378(4)
C12 H12A 0.9500
C13 C14 1.384(4)
C13 H13A 0.9500
C14 C15 1.384(4)
C14 H14A 0.9500
C15 C16 1.372(4)
C15 H15A 0.9500
C16 H16A 0.9500
C17 C18 1.503(3)
C17 H17A 0.9900
C17 H17B 0.9900
C18 H18A 0.9900
C18 H18B 0.9900
C19 C20 1.428(3)
C19 H19A 0.9500
C20 C21 1.405(3)
C20 C25 1.407(3)
C21 C22 1.426(3)
C22 C23 1.372(3)
C23 C24 1.401(3)
C23 H23A 0.9500
C24 C25 1.370(3)
C24 H24A 0.9500
C25 H25A 0.9500
C26 C27 1.503(3)
C26 H26A 0.9900
C26 H26B 0.9900
C27 C28 1.385(3)
C27 C32 1.387(3)
C28 C29 1.378(4)
C28 H28A 0.9500
C29 C30 1.381(5)
C29 H29A 0.9500
C30 C31 1.378(4)
C30 H30A 0.9500
C31 C32 1.382(4)
C31 H31A 0.9500
C32 H32A 0.9500
C33 C34 1.504(3)
C33 H33A 0.9900
C33 H33B 0.9900
C34 H34A 0.9900
C34 H34B 0.9900
C35 C36 1.420(3)
C35 H35A 0.9500
C36 C37 1.408(3)
C36 C41 1.411(3)
C37 C38 1.422(3)
C38 C39 1.378(3)
C39 C40 1.403(3)
C39 H39A 0.9500
C40 C41 1.356(3)
C40 H40A 0.9500
C41 H41A 0.9500
C42 C43 1.500(3)
C42 H42A 0.9900
C42 H42B 0.9900
C43 C44 1.383(3)
C43 C48 1.387(3)
C44 C45 1.390(4)
C44 H44A 0.9500
C45 C46 1.377(4)
C45 H45A 0.9500
C46 C47 1.381(4)
C46 H46A 0.9500
C47 C48 1.387(3)
C47 H47A 0.9500
C48 H48A 0.9500
C100 Cl1 1.738(3)
C100 Cl2 1.757(3)
C100 H10C 0.9900
C100 H10D 0.9900
